data_2200885
loop_
_publ_author_name
'Amini, Mostafa M.'
'Yousefi, Mohammad'
'Ng, Seik Weng'

_publ_section_title
;
 Bis(aquamethyldiphenyltrifluoroacetatotin)--18-crown-6 (1/1)
;
_journal_issue 3
_journal_name_full 'Acta Crystallographica Section E'
_journal_page_first m118
_journal_page_last m120
_journal_paper_doi 10.1107/S1600536802003124
_journal_volume 58
_journal_year 2002
_chemical_formula_iupac '[Sn (C2 F3 O2) (C H3) (C6 H5)2  (H2O)]2, C12 H24 O6'
_chemical_formula_moiety '2C15 H15 F3 O3 Sn, C12 H24 O6'
_chemical_formula_sum 'C42 H54 F6 O12 Sn2'
_chemical_formula_weight 1102.23
_chemical_name_systematic
;
Bis(aquadiphenylmethyltrifluoroacetatotin)--18-crown-6 (1/1)
;
_space_group_IT_number 2
_symmetry_cell_setting triclinic
_symmetry_space_group_name_Hall '-P 1'
_symmetry_space_group_name_H-M 'P -1'
_atom_sites_solution_hydrogens geom
_atom_sites_solution_primary direct
_atom_sites_solution_secondary difmap
_audit_creation_method SHELXL-97
_cell_angle_alpha 106.1560(10)
_cell_angle_beta 101.1770(10)
_cell_angle_gamma 107.2110(10)
_cell_formula_units_Z 1
_cell_length_a 9.3175(9)
_cell_length_b 12.0263(11)
_cell_length_c 12.1632(12)
_cell_measurement_reflns_used 4178
_cell_measurement_temperature 168(2)
_cell_measurement_theta_max 26.47
_cell_measurement_theta_min 1.83
_cell_volume 1192.5(2)
_computing_cell_refinement 'SAINT (Siemens, 1996)'
_computing_data_collection 'SMART (Siemens, 1996)'
_computing_data_reduction SAINT
_computing_molecular_graphics 'ORTEPII (Johnson, 1976)'
_computing_publication_material SHELXL97
_computing_structure_refinement 'SHELXL97 (Sheldrick, 1997)'
_computing_structure_solution 'SHELXS97 (Sheldrick, 1997)'
_diffrn_ambient_temperature 168(2)
_diffrn_measured_fraction_theta_full .986
_diffrn_measured_fraction_theta_max .986
_diffrn_measurement_device_type 'Siemens CCD area-detector'
_diffrn_measurement_method \w
_diffrn_radiation_monochromator graphite
_diffrn_radiation_source 'fine-focus sealed tube'
_diffrn_radiation_type MoK\a
_diffrn_radiation_wavelength .71073
_diffrn_reflns_av_R_equivalents .098
_diffrn_reflns_av_sigmaI/netI .1062
_diffrn_reflns_limit_h_max 11
_diffrn_reflns_limit_h_min -11
_diffrn_reflns_limit_k_max 14
_diffrn_reflns_limit_k_min -12
_diffrn_reflns_limit_l_max 14
_diffrn_reflns_limit_l_min -14
_diffrn_reflns_number 13839
_diffrn_reflns_theta_full 25.00
_diffrn_reflns_theta_max 25.00
_diffrn_reflns_theta_min 1.83
_diffrn_standards_decay_% 0
_diffrn_standards_number 0
_exptl_absorpt_coefficient_mu 1.127
_exptl_absorpt_correction_T_max .946
_exptl_absorpt_correction_T_min .729
_exptl_absorpt_correction_type empirical
_exptl_absorpt_process_details '(SADABS; Sheldrick, 1996)'
_exptl_crystal_colour Colorless
_exptl_crystal_density_diffrn 1.535
_exptl_crystal_density_method 'not measured'
_exptl_crystal_description Plate
_exptl_crystal_F_000 556
_exptl_crystal_size_max .30
_exptl_crystal_size_mid .15
_exptl_crystal_size_min .05
_refine_diff_density_max 1.55
_refine_diff_density_min -1.32
_refine_ls_extinction_method none
_refine_ls_goodness_of_fit_ref 1.02
_refine_ls_hydrogen_treatment constr
_refine_ls_matrix_type full
_refine_ls_number_parameters 281
_refine_ls_number_reflns 4135
_refine_ls_number_restraints 0
_refine_ls_restrained_S_all 1.02
_refine_ls_R_factor_all .086
_refine_ls_R_factor_gt .060
_refine_ls_shift/su_max <0.001
_refine_ls_shift/su_mean <0.001
_refine_ls_structure_factor_coef Fsqd
_refine_ls_weighting_details 'calc w = 1/[\s^2^(Fo^2^)+(0.0872P)^2^] where P = (Fo^2^+2Fc^2^)/3'
_refine_ls_weighting_scheme calc
_refine_ls_wR_factor_gt .140
_refine_ls_wR_factor_ref .155
_reflns_number_gt 3066
_reflns_number_total 4135
_reflns_threshold_expression I>2\s(I)
_cod_data_source_file ci6102.cif
_cod_data_source_block I
_cod_depositor_comments
;
The following automatic conversions were performed:
'_symmetry_cell_setting' value 'Triclinic' changed to 'triclinic'
according to '/home/saulius/struct/CIF-dictionaries/cif_core.dic'
dictionary named 'cif_core.dic' version 2.4.1 from 2010-06-29.

Automatic conversion script
Id: cif_fix_enum 1527 2010-12-29 10:47:43Z saulius 

The following automatic conversions were performed:

'_symmetry_cell_setting' value 'Triclinic' changed to 'triclinic'
according to /home/saulius/struct/CIF-dictionaries/cif_core.dic
dictionary named 'cif_core.dic' version 2.4.1 from 2010-06-29.

Automatic conversion script
Id: cif_fix_values 1715 2011-07-08 13:25:40Z adriana 
;
_cod_database_code 2200885
_cod_database_fobs_code 2200885

loop_
_symmetry_equiv_pos_as_xyz
'x, y, z'
'-x, -y, -z'

loop_
_atom_site_label
_atom_site_fract_x
_atom_site_fract_y
_atom_site_fract_z
_atom_site_U_iso_or_equiv
_atom_site_adp_type
_atom_site_calc_flag
_atom_site_refinement_flags
_atom_site_occupancy
_atom_site_disorder_assembly
_atom_site_disorder_group
_atom_site_type_symbol
Sn1 .15882(6) .30984(5) .14065(5) .0222(2) Uani d . 1 . . Sn
F1 -.2763(7) .1886(7) -.2310(5) .081(2) Uani d . 1 . . F
F2 -.1263(8) .1615(8) -.3368(5) .096(3) Uani d . 1 . . F
F3 -.2052(8) .0317(6) -.2554(6) .082(2) Uani d . 1 . . F
O1 -.0289(6) .2026(5) -.0304(5) .0340(13) Uani d . 1 . . O
O2 .0926(7) .3131(6) -.1304(5) .0452(16) Uani d . 1 . . O
O3 .4611(6) .6993(5) .4266(5) .0359(14) Uani d . 1 . . O
O4 .7000(6) .6137(5) .3691(5) .0367(14) Uani d . 1 . . O
O5 .6665(6) .3819(5) .3940(5) .0352(14) Uani d . 1 . . O
O1w .3702(6) .4305(5) .3349(4) .0289(13) Uani d . 1 . . O
H1w1 .3969 .5090 .3655 .050 Uiso d . 1 . . H
H1w2 .4471 .4102 .3594 .050 Uiso d . 1 . . H
C1 .0391(9) .1932(7) .2268(7) .0284(19) Uani d . 1 . . C
C2 .0819(9) .2291(7) .3535(7) .0269(18) Uani d . 1 . . C
H2 .1665 .3056 .4019 .032 Uiso calc R 1 . . H
C3 .0022(9) .1544(8) .4077(7) .033(2) Uani d . 1 . . C
H3 .0320 .1799 .4927 .039 Uiso calc R 1 . . H
C4 -.1216(10) .0419(8) .3377(8) .036(2) Uani d . 1 . . C
H4 -.1764 -.0093 .3749 .043 Uiso calc R 1 . . H
C5 -.1646(10) .0048(8) .2135(7) .037(2) Uani d . 1 . . C
H5 -.2488 -.0721 .1659 .044 Uiso calc R 1 . . H
C6 -.0846(9) .0801(8) .1572(7) .0317(19) Uani d . 1 . . C
H6 -.1149 .0540 .0721 .038 Uiso calc R 1 . . H
C7 .3449(9) .2637(8) .0835(6) .0268(18) Uani d . 1 . . C
C8 .4253(9) .3201(7) .0133(6) .0290(19) Uani d . 1 . . C
H8 .3930 .3778 -.0147 .035 Uiso calc R 1 . . H
C9 .5518(10) .2913(9) -.0149(7) .039(2) Uani d . 1 . . C
H9 .6037 .3284 -.0629 .047 Uiso calc R 1 . . H
C10 .6025(10) .2075(9) .0276(8) .044(2) Uani d . 1 . . C
H10 .6900 .1894 .0103 .053 Uiso calc R 1 . . H
C11 .5218(11) .1511(9) .0960(8) .043(2) Uani d . 1 . . C
H11 .5546 .0936 .1239 .051 Uiso calc R 1 . . H
C12 .3950(9) .1777(7) .1237(7) .0316(19) Uani d . 1 . . C
H12 .3418 .1380 .1697 .038 Uiso calc R 1 . . H
C13 .1264(10) .4815(8) .1567(8) .039(2) Uani d . 1 . . C
H13a .1671 .5145 .0991 .059 Uiso calc R 1 . . H
H13b .1833 .5417 .2383 .059 Uiso calc R 1 . . H
H13c .0139 .4670 .1399 .059 Uiso calc R 1 . . H
C14 -.0153(10) .2312(7) -.1237(7) .0289(19) Uani d . 1 . . C
C15 -.1568(11) .1516(9) -.2380(7) .039(2) Uani d . 1 . . C
C16 .5851(10) .7671(8) .3917(8) .041(2) Uani d . 1 . . C
H16a .6764 .8214 .4636 .049 Uiso calc R 1 . . H
H16b .5500 .8210 .3532 .049 Uiso calc R 1 . . H
C17 .6334(10) .6801(9) .3057(8) .041(2) Uani d . 1 . . C
H17a .5409 .6208 .2366 .049 Uiso calc R 1 . . H
H17b .7122 .7277 .2751 .049 Uiso calc R 1 . . H
C18 .7476(11) .5251(9) .2940(8) .042(2) Uani d . 1 . . C
H18a .8359 .5688 .2687 .051 Uiso calc R 1 . . H
H18b .6587 .4683 .2213 .051 Uiso calc R 1 . . H
C19 .7984(10) .4525(9) .3659(8) .042(2) Uani d . 1 . . C
H19a .8409 .3955 .3193 .050 Uiso calc R 1 . . H
H19b .8827 .5105 .4409 .050 Uiso calc R 1 . . H
C20 .7046(11) .2952(9) .4451(9) .046(2) Uani d . 1 . . C
H20a .7947 .3414 .5193 .055 Uiso calc R 1 . . H
H20b .7353 .2374 .3875 .055 Uiso calc R 1 . . H
C21 .5656(11) .2230(8) .4731(8) .044(2) Uani d . 1 . . C
H21a .4711 .1888 .4023 .053 Uiso calc R 1 . . H
H21b .5837 .1522 .4914 .053 Uiso calc R 1 . . H

loop_
_atom_site_aniso_label
_atom_site_aniso_U_11
_atom_site_aniso_U_22
_atom_site_aniso_U_33
_atom_site_aniso_U_12
_atom_site_aniso_U_13
_atom_site_aniso_U_23
Sn1 .0195(3) .0209(3) .0266(3) .0059(2) .0076(2) .0103(2)
F1 .051(4) .106(6) .066(4) .047(4) -.008(3) -.002(4)
F2 .078(5) .148(7) .033(3) .007(5) .013(3) .031(4)
F3 .092(5) .039(4) .070(4) .001(4) -.027(4) .012(3)
O1 .032(3) .038(4) .026(3) .006(3) .003(2) .013(3)
O2 .032(4) .059(5) .048(4) .010(3) .011(3) .032(3)
O3 .032(3) .023(3) .045(3) .003(3) .007(3) .012(3)
O4 .033(3) .043(4) .029(3) .009(3) .004(3) .014(3)
O5 .032(3) .031(3) .042(3) .013(3) .009(3) .013(3)
O1w .020(3) .024(3) .033(3) .003(2) .002(2) .005(2)
C1 .025(4) .031(5) .031(4) .013(4) .010(4) .010(4)
C2 .020(4) .029(5) .030(4) .006(4) .008(3) .011(4)
C3 .029(5) .036(5) .026(4) .002(4) .008(4) .011(4)
C4 .032(5) .032(5) .048(5) .004(4) .022(4) .022(4)
C5 .029(5) .026(5) .035(5) -.008(4) .006(4) .003(4)
C6 .027(5) .033(5) .033(4) .009(4) .004(4) .015(4)
C7 .024(4) .034(5) .022(4) .011(4) .008(3) .007(3)
C8 .029(5) .027(5) .024(4) .006(4) .002(3) .007(3)
C9 .028(5) .052(6) .034(5) .009(5) .014(4) .012(4)
C10 .029(5) .052(6) .042(5) .015(5) .012(4) .004(5)
C11 .046(6) .050(6) .040(5) .032(5) .010(4) .013(4)
C12 .033(5) .024(5) .033(5) .009(4) .005(4) .008(4)
C13 .044(6) .031(5) .045(5) .015(4) .006(4) .019(4)
C14 .034(5) .022(5) .032(5) .011(4) .010(4) .012(4)
C15 .041(5) .053(7) .028(5) .021(5) .011(4) .020(4)
C16 .035(5) .032(6) .052(6) .002(4) .004(4) .028(5)
C17 .030(5) .049(6) .041(5) .002(5) .003(4) .031(5)
C18 .036(5) .047(6) .037(5) .005(5) .016(4) .012(4)
C19 .029(5) .045(6) .046(5) .011(5) .010(4) .013(4)
C20 .052(6) .045(6) .052(6) .032(5) .015(5) .020(5)
C21 .053(6) .029(6) .055(6) .016(5) .016(5) .019(4)

loop_
_atom_type_symbol
_atom_type_description
_atom_type_scat_dispersion_real
_atom_type_scat_dispersion_imag
_atom_type_scat_source
C C .0033 .0016 'International Tables Vol C Tables 4.2.6.8 and 6.1.1.4'
H H .0000 .0000 'International Tables Vol C Tables 4.2.6.8 and 6.1.1.4'
O O .0106 .0060 'International Tables Vol C Tables 4.2.6.8 and 6.1.1.4'
F F .0171 .0103 'International Tables Vol C Tables 4.2.6.8 and 6.1.1.4'
Sn Sn -.6537 1.4246 'International Tables Vol C Tables 4.2.6.8 and 6.1.1.4'

loop_
_geom_angle_atom_site_label_1
_geom_angle_atom_site_label_2
_geom_angle_atom_site_label_3
_geom_angle_site_symmetry_1
_geom_angle_site_symmetry_3
_geom_angle
_geom_angle_publ_flag
C1 Sn1 C7 . . 115.0(3) yes
C1 Sn1 C13 . . 118.8(3) yes
C1 Sn1 O1 . . 91.2(3) yes
C1 Sn1 O1w . . 88.4(2) yes
C7 Sn1 C13 . . 124.4(3) yes
C7 Sn1 O1 . . 97.4(2) yes
C7 Sn1 O1w . . 82.9(2) yes
C13 Sn1 O1 . . 94.6(3) yes
C13 Sn1 O1w . . 85.5(3) yes
O1 Sn1 O1w . . 179.6(2) yes
C14 O1 Sn1 . . 119.1(5) no
C16 O3 C21 . 2_666 112.1(7) no
C18 O4 C17 . . 112.5(6) no
C19 O5 C20 . . 111.0(6) no
Sn1 O1w H1w1 . . 120.0 no
Sn1 O1w H1w2 . . 124.4 no
H1w1 O1w H1w2 . . 109.6 no
C6 C1 C2 . . 118.7(7) no
C6 C1 Sn1 . . 119.7(6) no
C2 C1 Sn1 . . 121.5(6) no
C3 C2 C1 . . 120.9(7) no
C3 C2 H2 . . 119.5 no
C1 C2 H2 . . 119.5 no
C2 C3 C4 . . 120.1(7) no
C2 C3 H3 . . 119.9 no
C4 C3 H3 . . 119.9 no
C5 C4 C3 . . 119.8(7) no
C5 C4 H4 . . 120.1 no
C3 C4 H4 . . 120.1 no
C4 C5 C6 . . 120.7(8) no
C4 C5 H5 . . 119.7 no
C6 C5 H5 . . 119.7 no
C1 C6 C5 . . 119.8(8) no
C1 C6 H6 . . 120.1 no
C5 C6 H6 . . 120.1 no
C12 C7 C8 . . 118.6(7) no
C12 C7 Sn1 . . 117.9(6) no
C8 C7 Sn1 . . 123.3(6) no
C9 C8 C7 . . 120.4(8) no
C9 C8 H8 . . 119.8 no
C7 C8 H8 . . 119.8 no
C8 C9 C10 . . 120.4(8) no
C8 C9 H9 . . 119.8 no
C10 C9 H9 . . 119.8 no
C11 C10 C9 . . 119.0(8) no
C11 C10 H10 . . 120.5 no
C9 C10 H10 . . 120.5 no
C12 C11 C10 . . 121.4(8) no
C12 C11 H11 . . 119.3 no
C10 C11 H11 . . 119.3 no
C11 C12 C7 . . 120.2(8) no
C11 C12 H12 . . 119.9 no
C7 C12 H12 . . 119.9 no
Sn1 C13 H13a . . 109.5 no
Sn1 C13 H13b . . 109.5 no
H13a C13 H13b . . 109.5 no
Sn1 C13 H13c . . 109.5 no
H13a C13 H13c . . 109.5 no
H13b C13 H13c . . 109.5 no
O2 C14 O1 . . 127.8(8) no
O2 C14 C15 . . 117.8(7) no
O1 C14 C15 . . 114.4(7) no
F2 C15 F3 . . 106.0(8) no
F2 C15 F1 . . 106.0(8) no
F3 C15 F1 . . 108.4(8) no
F2 C15 C14 . . 113.3(8) no
F3 C15 C14 . . 112.8(7) no
F1 C15 C14 . . 109.9(7) no
O3 C16 C17 . . 110.5(7) no
O3 C16 H16a . . 109.5 no
C17 C16 H16a . . 109.5 no
O3 C16 H16b . . 109.5 no
C17 C16 H16b . . 109.5 no
H16a C16 H16b . . 108.1 no
O4 C17 C16 . . 107.8(7) no
O4 C17 H17a . . 110.1 no
C16 C17 H17a . . 110.1 no
O4 C17 H17b . . 110.1 no
C16 C17 H17b . . 110.1 no
H17a C17 H17b . . 108.5 no
O4 C18 C19 . . 107.6(7) no
O4 C18 H18a . . 110.2 no
C19 C18 H18a . . 110.2 no
O4 C18 H18b . . 110.2 no
C19 C18 H18b . . 110.2 no
H18a C18 H18b . . 108.5 no
O5 C19 C18 . . 109.7(7) no
O5 C19 H19a . . 109.7 no
C18 C19 H19a . . 109.7 no
O5 C19 H19b . . 109.7 no
C18 C19 H19b . . 109.7 no
H19a C19 H19b . . 108.2 no
O5 C20 C21 . . 109.8(7) no
O5 C20 H20a . . 109.7 no
C21 C20 H20a . . 109.7 no
O5 C20 H20b . . 109.7 no
C21 C20 H20b . . 109.7 no
H20a C20 H20b . . 108.2 no
O3 C21 C20 2_666 . 110.6(7) no
O3 C21 H21a 2_666 . 109.5 no
C20 C21 H21a . . 109.5 no
O3 C21 H21b 2_666 . 109.5 no
C20 C21 H21b . . 109.5 no
H21a C21 H21b . . 108.1 no

loop_
_geom_bond_atom_site_label_1
_geom_bond_atom_site_label_2
_geom_bond_site_symmetry_2
_geom_bond_distance
_geom_bond_publ_flag
Sn1 C1 . 2.158(8) yes
Sn1 C7 . 2.149(7) yes
Sn1 C13 . 2.135(8) yes
Sn1 O1 . 2.193(5) yes
Sn1 O1w . 2.483(5) yes
F1 C15 . 1.325(10) no
F2 C15 . 1.316(10) no
F3 C15 . 1.317(11) no
O1 C14 . 1.292(9) no
O2 C14 . 1.216(10) no
O3 C16 . 1.416(10) no
O3 C21 2_666 1.430(10) no
O4 C18 . 1.436(10) no
O4 C17 . 1.437(10) no
O5 C19 . 1.433(10) no
O5 C20 . 1.447(10) no
O1w H1w1 . .85 no
O1w H1w2 . .85 no
C1 C6 . 1.396(11) no
C1 C2 . 1.417(10) no
C2 C3 . 1.385(11) no
C2 H2 . .95 no
C3 C4 . 1.393(11) no
C3 H3 . .95 no
C4 C5 . 1.388(11) no
C4 H4 . .95 no
C5 C6 . 1.411(12) no
C5 H5 . .95 no
C6 H6 . .95 no
C7 C12 . 1.416(11) no
C7 C8 . 1.421(11) no
C8 C9 . 1.400(11) no
C8 H8 . .95 no
C9 C10 . 1.408(13) no
C9 H9 . .95 no
C10 C11 . 1.405(13) no
C10 H10 . .95 no
C11 C12 . 1.389(11) no
C11 H11 . .95 no
C12 H12 . .95 no
C13 H13a . .98 no
C13 H13b . .98 no
C13 H13c . .98 no
C14 C15 . 1.545(12) no
C16 C17 . 1.498(12) no
C16 H16a . .99 no
C16 H16b . .99 no
C17 H17a . .99 no
C17 H17b . .99 no
C18 C19 . 1.503(13) no
C18 H18a . .99 no
C18 H18b . .99 no
C19 H19a . .99 no
C19 H19b . .99 no
C20 C21 . 1.489(13) no
C20 H20a . .99 no
C20 H20b . .99 no
C21 O3 2_666 1.430(10) no
C21 H21a . .99 no
C21 H21b . .99 no

loop_
_geom_hbond_atom_site_label_D
_geom_hbond_atom_site_label_H
_geom_hbond_atom_site_label_A
_geom_hbond_distance_DH
_geom_hbond_distance_HA
_geom_hbond_distance_DA
_geom_hbond_angle_DHA
_geom_hbond_publ_flag
O1w H1w1 O3 .85 2.05 2.901(7) 176 no
O1w H1w2 O5 .85 2.15 2.983(7) 166 no

loop_
_geom_torsion_atom_site_label_1
_geom_torsion_atom_site_label_2
_geom_torsion_atom_site_label_3
_geom_torsion_atom_site_label_4
_geom_torsion_site_symmetry_1
_geom_torsion_site_symmetry_4
_geom_torsion
_geom_torsion_publ_flag
C13 Sn1 O1 C14 . . 63.4(6) no
C7 Sn1 O1 C14 . . -62.1(6) no
C1 Sn1 O1 C14 . . -177.5(6) no
C13 Sn1 C1 C6 . . 109.9(6) no
C7 Sn1 C1 C6 . . -84.7(6) no
O1 Sn1 C1 C6 . . 14.0(6) no
O1w Sn1 C1 C6 . . -166.1(6) no
C13 Sn1 C1 C2 . . -69.3(7) no
C7 Sn1 C1 C2 . . 96.0(6) no
O1 Sn1 C1 C2 . . -165.3(6) no
O1w Sn1 C1 C2 . . 14.6(6) no
C6 C1 C2 C3 . . -.5(11) no
Sn1 C1 C2 C3 . . 178.8(6) no
C1 C2 C3 C4 . . .3(12) no
C2 C3 C4 C5 . . .1(13) no
C3 C4 C5 C6 . . -.3(13) no
C2 C1 C6 C5 . . .3(11) no
Sn1 C1 C6 C5 . . -179.0(6) no
C4 C5 C6 C1 . . .0(13) no
C13 Sn1 C7 C12 . . 153.5(6) no
C1 Sn1 C7 C12 . . -10.9(7) no
O1 Sn1 C7 C12 . . -105.8(6) no
O1w Sn1 C7 C12 . . 73.9(6) no
C13 Sn1 C7 C8 . . -23.0(8) no
C1 Sn1 C7 C8 . . 172.6(6) no
O1 Sn1 C7 C8 . . 77.8(6) no
O1w Sn1 C7 C8 . . -102.5(6) no
C12 C7 C8 C9 . . -.3(11) no
Sn1 C7 C8 C9 . . 176.2(6) no
C7 C8 C9 C10 . . -1.0(12) no
C8 C9 C10 C11 . . 1.6(13) no
C9 C10 C11 C12 . . -.9(13) no
C10 C11 C12 C7 . . -.4(13) no
C8 C7 C12 C11 . . .9(11) no
Sn1 C7 C12 C11 . . -175.7(6) no
Sn1 O1 C14 O2 . . .2(11) no
Sn1 O1 C14 C15 . . -178.4(5) no
O2 C14 C15 F2 . . 16.0(11) no
O1 C14 C15 F2 . . -165.2(8) no
O2 C14 C15 F3 . . 136.5(8) no
O1 C14 C15 F3 . . -44.7(10) no
O2 C14 C15 F1 . . -102.4(9) no
O1 C14 C15 F1 . . 76.4(9) no
C21 O3 C16 C17 2_666 . 167.5(7) no
C18 O4 C17 C16 . . 178.7(7) no
O3 C16 C17 O4 . . -65.7(9) no
C17 O4 C18 C19 . . -174.0(7) no
C20 O5 C19 C18 . . 170.2(7) no
O4 C18 C19 O5 . . 64.4(9) no
C19 O5 C20 C21 . . -179.8(7) no
O5 C20 C21 O3 . 2_666 -71.2(9) no
